data_1544922
loop_
_publ_author_name
'Nyandoro, Stephen S.'
'Munissi, Joan J. E.'
'Gruhonjic, Amra'
'Duffy, Sandra'
'Pan, Fangfang'
'Puttreddy, Rakesh'
'Holleran, John P.'
'Fitzpatrick, Paul A.'
'Pelletier, Jerry'
'Avery, Vicky M.'
'Rissanen, Kari'
'Erd\'elyi, M\'at\'e'

_publ_section_title
;
 Polyoxygenated Cyclohexenes and Other Constituents of Cleistochlamys
 kirkii Leaves.
;
_journal_issue 1
_journal_name_full 'Journal of natural products'
_journal_page_first 114
_journal_page_last 125
_journal_paper_doi 10.1021/acs.jnatprod.6b00759
_journal_volume 80
_journal_year 2017
_chemical_absolute_configuration ad
_chemical_formula_moiety 'C16 H14 O6'
_chemical_formula_sum 'C16 H14 O6'
_chemical_formula_weight 302.27
_space_group_crystal_system monoclinic
_space_group_IT_number 4
_space_group_name_Hall 'P 2yb'
_space_group_name_H-M_alt 'P 1 21 1'
_symmetry_space_group_name_Hall 'P 2yb'
_symmetry_space_group_name_H-M 'P 1 21 1'
_atom_sites_solution_hydrogens geom
_audit_creation_date 2016-08-04
_audit_creation_method
;
Olex2 1.2
(compiled 2015.09.30 svn.r3233 for OlexSys, GUI svn.r5103)
;
_cell_angle_alpha 90
_cell_angle_beta 110.398(14)
_cell_angle_gamma 90
_cell_formula_units_Z 2
_cell_length_a 7.1535(9)
_cell_length_b 11.5439(10)
_cell_length_c 9.2553(12)
_cell_measurement_reflns_used 4705
_cell_measurement_temperature 123.00(10)
_cell_measurement_theta_max 76.7160
_cell_measurement_theta_min 5.0510
_cell_volume 716.37(16)
_computing_cell_refinement
;
CrysAlisPro, Agilent Technologies,
Version 1.171.37.35 (release 13-08-2014 CrysAlis171 .NET)
(compiled Aug 13 2014,18:06:01)
;
_computing_data_collection
;
CrysAlisPro, Agilent Technologies,
Version 1.171.37.35 (release 13-08-2014 CrysAlis171 .NET)
(compiled Aug 13 2014,18:06:01)
;
_computing_data_reduction
;
CrysAlisPro, Agilent Technologies,
Version 1.171.37.35 (release 13-08-2014 CrysAlis171 .NET)
(compiled Aug 13 2014,18:06:01)
;
_computing_molecular_graphics 'Olex2 (Dolomanov et al., 2009)'
_computing_publication_material 'Olex2 (Dolomanov et al., 2009)'
_computing_structure_refinement 'ShelXL (Sheldrick, 2015)'
_computing_structure_solution 'ShelXT (Sheldrick, 2015)'
_diffrn_ambient_temperature 123.00(10)
_diffrn_detector_area_resol_mean 5.1977
_diffrn_detector_type Atlas
_diffrn_measured_fraction_theta_full 0.988
_diffrn_measured_fraction_theta_max 0.988
_diffrn_measurement_details
;
#__ type_ start__ end____ width___ exp.time_
  1 omega  -17.00   31.00   3.0000    6.0000
omega____ theta____ kappa____ phi______ frames
    -      -41.6513   37.0000   30.0000 16

#__ type_ start__ end____ width___ exp.time_
  2 omega  -45.00  -18.00   3.0000    6.0000
omega____ theta____ kappa____ phi______ frames
    -      -41.6513  -37.0000  150.0000 9

#__ type_ start__ end____ width___ exp.time_
  3 omega   36.00   72.00   3.0000    6.0000
omega____ theta____ kappa____ phi______ frames
    -       41.6513   57.0000    0.0000 12

#__ type_ start__ end____ width___ exp.time_
  4 omega   85.00  160.00   3.0000   15.0000
omega____ theta____ kappa____ phi______ frames
    -      112.0000   61.0000    0.0000 25

#__ type_ start__ end____ width___ exp.time_
  5 omega  136.00  163.00   3.0000   15.0000
omega____ theta____ kappa____ phi______ frames
    -      112.0000   15.0000    0.0000 9

#__ type_ start__ end____ width___ exp.time_
  6 omega  134.00  161.00   3.0000   15.0000
omega____ theta____ kappa____ phi______ frames
    -      112.0000  -15.0000    0.0000 9

#__ type_ start__ end____ width___ exp.time_
  7 omega  106.00  133.00   3.0000   15.0000
omega____ theta____ kappa____ phi______ frames
    -      112.0000   30.0000   60.0000 9

#__ type_ start__ end____ width___ exp.time_
  8 omega   92.00  128.00   3.0000   15.0000
omega____ theta____ kappa____ phi______ frames
    -      112.0000  -15.0000    0.0000 12

#__ type_ start__ end____ width___ exp.time_
  9 omega   89.00  116.00   3.0000   15.0000
omega____ theta____ kappa____ phi______ frames
    -      112.0000   45.0000  -30.0000 9

#__ type_ start__ end____ width___ exp.time_
 10 omega   83.00  176.00   3.0000   15.0000
omega____ theta____ kappa____ phi______ frames
    -      112.0000   61.0000   30.0000 31

#__ type_ start__ end____ width___ exp.time_
 11 omega  151.00  178.00   3.0000   15.0000
omega____ theta____ kappa____ phi______ frames
    -      112.0000   77.0000  150.0000 9

#__ type_ start__ end____ width___ exp.time_
 12 omega  102.00  153.00   3.0000   15.0000
omega____ theta____ kappa____ phi______ frames
    -      112.0000  111.0000  120.0000 17

#__ type_ start__ end____ width___ exp.time_
 13 omega  102.00  129.00   3.0000   15.0000
omega____ theta____ kappa____ phi______ frames
    -      112.0000   77.0000  150.0000 9

#__ type_ start__ end____ width___ exp.time_
 14 omega   60.00  111.00   3.0000   15.0000
omega____ theta____ kappa____ phi______ frames
    -      112.0000   15.0000    0.0000 17

#__ type_ start__ end____ width___ exp.time_
 15 omega   85.00  118.00   3.0000   15.0000
omega____ theta____ kappa____ phi______ frames
    -      112.0000   30.0000    0.0000 11

#__ type_ start__ end____ width___ exp.time_
 16 omega   84.00  111.00   3.0000   15.0000
omega____ theta____ kappa____ phi______ frames
    -      112.0000   61.0000  -30.0000 9

#__ type_ start__ end____ width___ exp.time_
 17 omega   79.00  124.00   3.0000   15.0000
omega____ theta____ kappa____ phi______ frames
    -      112.0000   77.0000  -30.0000 15

#__ type_ start__ end____ width___ exp.time_
 18 omega  107.00  146.00   3.0000   15.0000
omega____ theta____ kappa____ phi______ frames
    -      112.0000  111.0000 -150.0000 13

#__ type_ start__ end____ width___ exp.time_
 19 omega  103.00  130.00   3.0000   15.0000
omega____ theta____ kappa____ phi______ frames
    -      112.0000   45.0000 -180.0000 9

#__ type_ start__ end____ width___ exp.time_
 20 omega   46.00   94.00   3.0000   15.0000
omega____ theta____ kappa____ phi______ frames
    -      112.0000  -45.0000  -60.0000 16

#__ type_ start__ end____ width___ exp.time_
 21 omega   62.00   89.00   3.0000   15.0000
omega____ theta____ kappa____ phi______ frames
    -      112.0000  -15.0000    0.0000 9

#__ type_ start__ end____ width___ exp.time_
 22 omega   71.00   98.00   3.0000   15.0000
omega____ theta____ kappa____ phi______ frames
    -      112.0000  -45.0000   60.0000 9

#__ type_ start__ end____ width___ exp.time_
 23 omega   93.00  120.00   3.0000   15.0000
omega____ theta____ kappa____ phi______ frames
    -      112.0000  -77.0000   60.0000 9

#__ type_ start__ end____ width___ exp.time_
 24 omega   59.00  107.00   3.0000   15.0000
omega____ theta____ kappa____ phi______ frames
    -      112.0000  -94.0000   60.0000 16

#__ type_ start__ end____ width___ exp.time_
 25 omega   56.00   83.00   3.0000   15.0000
omega____ theta____ kappa____ phi______ frames
    -      112.0000  -45.0000  120.0000 9

#__ type_ start__ end____ width___ exp.time_
 26 omega   44.00   80.00   3.0000   15.0000
omega____ theta____ kappa____ phi______ frames
    -      112.0000  -30.0000   90.0000 12

#__ type_ start__ end____ width___ exp.time_
 27 omega   43.00   73.00   3.0000   15.0000
omega____ theta____ kappa____ phi______ frames
    -      112.0000  -30.0000  -30.0000 10

#__ type_ start__ end____ width___ exp.time_
 28 omega   32.00   59.00   3.0000   15.0000
omega____ theta____ kappa____ phi______ frames
    -      112.0000  -15.0000    0.0000 9

#__ type_ start__ end____ width___ exp.time_
 29 omega   36.00   84.00   3.0000   15.0000
omega____ theta____ kappa____ phi______ frames
    -      112.0000  -77.0000   60.0000 16

#__ type_ start__ end____ width___ exp.time_
 30 omega   30.00   69.00   3.0000   15.0000
omega____ theta____ kappa____ phi______ frames
    -      112.0000  -94.0000  120.0000 13

#__ type_ start__ end____ width___ exp.time_
 31 omega    4.00   46.00   3.0000    6.0000
omega____ theta____ kappa____ phi______ frames
    -       41.6513  -99.0000  -60.0000 14

#__ type_ start__ end____ width___ exp.time_
 32 omega   81.00  111.00   3.0000   15.0000
omega____ theta____ kappa____ phi______ frames
    -      112.0000 -111.0000 -120.0000 10

#__ type_ start__ end____ width___ exp.time_
 33 omega   51.00  108.00   3.0000   15.0000
omega____ theta____ kappa____ phi______ frames
    -      112.0000  -94.0000  -90.0000 19

#__ type_ start__ end____ width___ exp.time_
 34 omega   56.00   83.00   3.0000   15.0000
omega____ theta____ kappa____ phi______ frames
    -      112.0000 -111.0000 -150.0000 9

#__ type_ start__ end____ width___ exp.time_
 35 omega   45.00   72.00   3.0000   15.0000
omega____ theta____ kappa____ phi______ frames
    -      112.0000 -111.0000 -120.0000 9

#__ type_ start__ end____ width___ exp.time_
 36 omega   33.00   87.00   3.0000   15.0000
omega____ theta____ kappa____ phi______ frames
    -      112.0000  -94.0000 -120.0000 18

#__ type_ start__ end____ width___ exp.time_
 37 omega   32.00   77.00   3.0000   15.0000
omega____ theta____ kappa____ phi______ frames
    -      112.0000  -94.0000 -150.0000 15

#__ type_ start__ end____ width___ exp.time_
 38 omega  -49.00   32.00   3.0000    6.0000
omega____ theta____ kappa____ phi______ frames
    -      -41.6513   37.0000 -150.0000 27

#__ type_ start__ end____ width___ exp.time_
 39 omega -115.00  -61.00   3.0000    6.0000
omega____ theta____ kappa____ phi______ frames
    -      -41.6513  -37.0000  150.0000 18

#__ type_ start__ end____ width___ exp.time_
 40 omega -121.00   -1.00   3.0000    6.0000
omega____ theta____ kappa____ phi______ frames
    -      -41.6513  -19.0000   30.0000 40
;
_diffrn_measurement_device_type 'SuperNova, Dual, Cu at zero, Atlas'
_diffrn_measurement_method '\w scans'
_diffrn_radiation_type CuK\a
_diffrn_radiation_wavelength 1.54184
_diffrn_reflns_av_R_equivalents 0.0176
_diffrn_reflns_av_unetI/netI 0.0196
_diffrn_reflns_Laue_measured_fraction_full 0.988
_diffrn_reflns_Laue_measured_fraction_max 0.988
_diffrn_reflns_limit_h_max 8
_diffrn_reflns_limit_h_min -8
_diffrn_reflns_limit_k_max 13
_diffrn_reflns_limit_k_min -13
_diffrn_reflns_limit_l_max 11
_diffrn_reflns_limit_l_min -9
_diffrn_reflns_number 6223
_diffrn_reflns_point_group_measured_fraction_full 0.983
_diffrn_reflns_point_group_measured_fraction_max 0.983
_diffrn_reflns_theta_full 66.734
_diffrn_reflns_theta_max 66.734
_diffrn_reflns_theta_min 5.098
_exptl_absorpt_coefficient_mu 0.913
_exptl_absorpt_correction_T_max 1.0000
_exptl_absorpt_correction_T_min 0.81601
_exptl_absorpt_correction_type gaussian
_exptl_absorpt_process_details
;
CrysAlisPro, Agilent Technologies,
Version 1.171.37.35 (release 13-08-2014 CrysAlis171 .NET)
(compiled Aug 13 2014,18:06:01)
Empirical absorption correction using spherical harmonics,
 implemented in SCALE3 ABSPACK scaling algorithm.
Empirical absorption correction using spherical harmonics,
 implemented in SCALE3 ABSPACK scaling algorithm.
;
_exptl_crystal_colour colourless
_exptl_crystal_colour_primary colourless
_exptl_crystal_density_diffrn 1.401
_exptl_crystal_description needle
_exptl_crystal_F_000 316
_exptl_crystal_size_max 0.15
_exptl_crystal_size_mid 0.12
_exptl_crystal_size_min 0.09
_refine_diff_density_max 0.146
_refine_diff_density_min -0.125
_refine_diff_density_rms 0.027
_refine_ls_abs_structure_details
;
 Flack x determined using 1145 quotients [(I+)-(I-)]/[(I+)+(I-)]
 (Parsons, Flack and Wagner, Acta Cryst. B69 (2013) 249-259).
;
_refine_ls_abs_structure_Flack 0.04(6)
_refine_ls_extinction_method none
_refine_ls_goodness_of_fit_ref 1.071
_refine_ls_hydrogen_treatment constr
_refine_ls_matrix_type full
_refine_ls_number_parameters 200
_refine_ls_number_reflns 2499
_refine_ls_number_restraints 1
_refine_ls_restrained_S_all 1.070
_refine_ls_R_factor_all 0.0229
_refine_ls_R_factor_gt 0.0227
_refine_ls_shift/su_max 0.000
_refine_ls_shift/su_mean 0.000
_refine_ls_structure_factor_coef Fsqd
_refine_ls_weighting_details 'w=1/[\s^2^(Fo^2^)+(0.0306P)^2^+0.1004P] where P=(Fo^2^+2Fc^2^)/3'
_refine_ls_weighting_scheme calc
_refine_ls_wR_factor_gt 0.0588
_refine_ls_wR_factor_ref 0.0590
_reflns_Friedel_coverage 0.887
_reflns_Friedel_fraction_full 0.978
_reflns_Friedel_fraction_max 0.978
_reflns_number_gt 2475
_reflns_number_total 2499
_reflns_threshold_expression 'I > 2\s(I)'
_cod_data_source_file np6b00759_si_004.cif
_cod_data_source_block Comp_19
_cod_depositor_comments 'Adding full bibliography for 1544922.cif.'
_cod_database_code 1544922
_shelx_space_group_comment
;
The symmetry employed for this shelxl refinement is uniquely defined
by the following loop, which should always be used as a source of
symmetry information in preference to the above space-group names.
They are only intended as comments.
;
_olex2_refinement_description
;
1. Fixed Uiso
 At 1.2 times of:
  All C(H) groups, All C(H,H) groups
 At 1.5 times of:
  All C(H,H,H) groups
2.a Ternary CH refined with riding coordinates:
 C6(H6)
2.b Secondary CH2 refined with riding coordinates:
 C7(H7A,H7B)
2.c Aromatic/amide H refined with riding coordinates:
 C2(H2), C3(H3), C5(H5), C10(H10), C11(H11), C12(H12), C13(H13), C14(H14)
2.d Idealised Me refined as rotating group:
 C16(H16A,H16B,H16C)
;
_shelx_shelxl_version_number 2014/7
_olex2_submission_special_instructions 'No special instructions were received'

loop_
_space_group_symop_operation_xyz
'x, y, z'
'-x, y+1/2, -z'

loop_
_atom_site_label
_atom_site_type_symbol
_atom_site_fract_x
_atom_site_fract_y
_atom_site_fract_z
_atom_site_U_iso_or_equiv
_atom_site_adp_type
_atom_site_occupancy
_atom_site_site_symmetry_order
_atom_site_calc_flag
_atom_site_refinement_flags_posn
O1 O -0.0018(2) 0.18416(12) 0.18439(16) 0.0305(3) Uani 1 1 d .
O2 O 0.17371(19) 0.34884(10) 0.26224(14) 0.0219(3) Uani 1 1 d .
O3 O 0.63758(18) 0.54156(11) 0.46421(14) 0.0209(3) Uani 1 1 d .
O4 O 0.7020(2) 0.41244(12) 0.65845(15) 0.0277(3) Uani 1 1 d .
O5 O 0.4544(2) 0.64009(11) 0.66698(14) 0.0232(3) Uani 1 1 d .
O6 O 0.3080(2) 0.80995(12) 0.67786(16) 0.0287(3) Uani 1 1 d .
C1 C 0.0434(3) 0.27734(16) 0.1506(2) 0.0225(4) Uani 1 1 d .
C2 C -0.0121(3) 0.33880(17) 0.0030(2) 0.0240(4) Uani 1 1 d .
H2 H -0.1013 0.3112 -0.0929 0.029 Uiso 1 1 calc R
C3 C 0.0838(3) 0.43988(16) 0.0263(2) 0.0225(4) Uani 1 1 d .
H3 H 0.0759 0.4963 -0.0504 0.027 Uiso 1 1 calc R
C4 C 0.2026(3) 0.44906(15) 0.1892(2) 0.0197(4) Uani 1 1 d .
C5 C 0.3195(3) 0.53473(16) 0.2654(2) 0.0212(4) Uani 1 1 d .
H5 H 0.3374 0.5988 0.2071 0.025 Uiso 1 1 calc R
C6 C 0.4253(3) 0.53808(16) 0.4364(2) 0.0203(4) Uani 1 1 d .
H6 H 0.3912 0.4680 0.4858 0.024 Uiso 1 1 calc R
C7 C 0.3681(3) 0.64690(16) 0.5013(2) 0.0235(4) Uani 1 1 d .
H7A H 0.4192 0.7159 0.4636 0.028 Uiso 1 1 calc R
H7B H 0.2211 0.6531 0.4685 0.028 Uiso 1 1 calc R
C8 C 0.4151(3) 0.73130(16) 0.7422(2) 0.0206(4) Uani 1 1 d .
C9 C 0.5197(3) 0.72372(16) 0.9118(2) 0.0205(4) Uani 1 1 d .
C10 C 0.6430(3) 0.63086(16) 0.9814(2) 0.0230(4) Uani 1 1 d .
H10 H 0.6616 0.5686 0.9206 0.028 Uiso 1 1 calc R
C11 C 0.7386(3) 0.63026(18) 1.1404(2) 0.0269(4) Uani 1 1 d .
H11 H 0.8222 0.5671 1.1885 0.032 Uiso 1 1 calc R
C12 C 0.7125(3) 0.72153(18) 1.2293(2) 0.0265(4) Uani 1 1 d .
H12 H 0.7787 0.7207 1.3379 0.032 Uiso 1 1 calc R
C13 C 0.5899(3) 0.81383(18) 1.1600(2) 0.0259(4) Uani 1 1 d .
H13 H 0.5716 0.8760 1.2210 0.031 Uiso 1 1 calc R
C14 C 0.4941(3) 0.81503(16) 1.0014(2) 0.0236(4) Uani 1 1 d .
H14 H 0.4107 0.8784 0.9537 0.028 Uiso 1 1 calc R
C15 C 0.7581(3) 0.47206(16) 0.5748(2) 0.0213(4) Uani 1 1 d .
C16 C 0.9674(3) 0.48016(19) 0.5772(2) 0.0280(4) Uani 1 1 d .
H16A H 0.9737 0.4513 0.4794 0.042 Uiso 1 1 calc GR
H16B H 1.0549 0.4334 0.6623 0.042 Uiso 1 1 calc GR
H16C H 1.0112 0.5611 0.5914 0.042 Uiso 1 1 calc GR

loop_
_atom_site_aniso_label
_atom_site_aniso_U_11
_atom_site_aniso_U_22
_atom_site_aniso_U_33
_atom_site_aniso_U_23
_atom_site_aniso_U_13
_atom_site_aniso_U_12
O1 0.0351(8) 0.0226(7) 0.0345(8) -0.0028(6) 0.0129(6) -0.0061(6)
O2 0.0248(6) 0.0198(6) 0.0197(6) 0.0011(5) 0.0059(5) -0.0016(5)
O3 0.0203(6) 0.0210(6) 0.0207(6) 0.0027(5) 0.0062(5) -0.0008(5)
O4 0.0336(7) 0.0288(7) 0.0207(6) 0.0059(5) 0.0094(6) 0.0033(6)
O5 0.0270(7) 0.0214(6) 0.0198(6) -0.0017(5) 0.0061(5) 0.0027(5)
O6 0.0341(7) 0.0253(7) 0.0264(7) 0.0028(6) 0.0100(6) 0.0080(6)
C1 0.0212(8) 0.0212(9) 0.0254(9) -0.0045(7) 0.0086(7) 0.0007(7)
C2 0.0199(8) 0.0293(10) 0.0209(8) -0.0040(7) 0.0046(7) 0.0023(7)
C3 0.0220(9) 0.0261(10) 0.0190(8) 0.0016(7) 0.0064(7) 0.0056(7)
C4 0.0210(8) 0.0187(8) 0.0205(9) 0.0025(7) 0.0086(7) 0.0040(7)
C5 0.0226(9) 0.0208(8) 0.0199(8) 0.0039(7) 0.0069(7) 0.0020(7)
C6 0.0200(8) 0.0200(8) 0.0208(8) 0.0008(7) 0.0068(7) -0.0019(7)
C7 0.0246(9) 0.0240(9) 0.0199(9) -0.0001(7) 0.0053(7) 0.0010(8)
C8 0.0194(9) 0.0190(8) 0.0256(9) -0.0008(7) 0.0107(7) -0.0021(7)
C9 0.0187(8) 0.0208(8) 0.0244(9) -0.0005(7) 0.0106(7) -0.0042(7)
C10 0.0255(9) 0.0203(8) 0.0260(10) 0.0000(7) 0.0124(8) -0.0026(7)
C11 0.0281(10) 0.0257(9) 0.0264(10) 0.0047(8) 0.0089(8) -0.0005(8)
C12 0.0284(10) 0.0317(9) 0.0209(9) -0.0005(8) 0.0106(7) -0.0078(8)
C13 0.0247(9) 0.0285(9) 0.0283(9) -0.0076(8) 0.0139(8) -0.0052(8)
C14 0.0214(8) 0.0222(9) 0.0299(9) -0.0013(8) 0.0123(7) -0.0013(7)
C15 0.0258(9) 0.0211(9) 0.0159(8) -0.0017(7) 0.0058(7) 0.0019(7)
C16 0.0247(9) 0.0320(11) 0.0247(9) -0.0018(8) 0.0055(8) 0.0017(8)

loop_
_atom_type_symbol
_atom_type_description
_atom_type_scat_dispersion_real
_atom_type_scat_dispersion_imag
_atom_type_scat_source
C C 0.0181 0.0091 'International Tables Vol C Tables 4.2.6.8 and 6.1.1.4'
H H 0.0000 0.0000 'International Tables Vol C Tables 4.2.6.8 and 6.1.1.4'
O O 0.0492 0.0322 'International Tables Vol C Tables 4.2.6.8 and 6.1.1.4'

loop_
_geom_angle_atom_site_label_1
_geom_angle_atom_site_label_2
_geom_angle_atom_site_label_3
_geom_angle
C4 O2 C1 107.82(13)
C15 O3 C6 118.10(14)
C8 O5 C7 114.76(14)
O1 C1 O2 120.70(17)
O1 C1 C2 131.98(18)
O2 C1 C2 107.32(15)
C1 C2 H2 125.8
C3 C2 C1 108.44(16)
C3 C2 H2 125.8
C2 C3 H3 125.9
C2 C3 C4 108.26(17)
C4 C3 H3 125.9
O2 C4 C3 108.14(14)
C5 C4 O2 122.24(15)
C5 C4 C3 129.61(16)
C4 C5 H5 117.5
C4 C5 C6 124.98(17)
C6 C5 H5 117.5
O3 C6 C5 107.49(14)
O3 C6 H6 110.4
O3 C6 C7 108.60(14)
C5 C6 H6 110.4
C5 C6 C7 109.54(15)
C7 C6 H6 110.4
O5 C7 C6 107.62(14)
O5 C7 H7A 110.2
O5 C7 H7B 110.2
C6 C7 H7A 110.2
C6 C7 H7B 110.2
H7A C7 H7B 108.5
O5 C8 C9 112.41(15)
O6 C8 O5 123.11(17)
O6 C8 C9 124.48(17)
C10 C9 C8 122.48(16)
C14 C9 C8 117.51(16)
C14 C9 C10 120.00(17)
C9 C10 H10 120.3
C11 C10 C9 119.41(17)
C11 C10 H10 120.3
C10 C11 H11 119.8
C12 C11 C10 120.38(18)
C12 C11 H11 119.8
C11 C12 H12 119.9
C13 C12 C11 120.16(17)
C13 C12 H12 119.9
C12 C13 H13 120.1
C12 C13 C14 119.79(18)
C14 C13 H13 120.1
C9 C14 H14 119.9
C13 C14 C9 120.26(18)
C13 C14 H14 119.9
O3 C15 C16 110.27(16)
O4 C15 O3 124.03(17)
O4 C15 C16 125.70(17)
C15 C16 H16A 109.5
C15 C16 H16B 109.5
C15 C16 H16C 109.5
H16A C16 H16B 109.5
H16A C16 H16C 109.5
H16B C16 H16C 109.5

loop_
_geom_bond_atom_site_label_1
_geom_bond_atom_site_label_2
_geom_bond_distance
O1 C1 1.196(2)
O2 C1 1.395(2)
O2 C4 1.391(2)
O3 C6 1.450(2)
O3 C15 1.349(2)
O4 C15 1.204(2)
O5 C7 1.442(2)
O5 C8 1.345(2)
O6 C8 1.203(2)
C1 C2 1.466(3)
C2 H2 0.9500
C2 C3 1.332(3)
C3 H3 0.9500
C3 C4 1.454(2)
C4 C5 1.328(3)
C5 H5 0.9500
C5 C6 1.498(2)
C6 H6 1.0000
C6 C7 1.509(3)
C7 H7A 0.9900
C7 H7B 0.9900
C8 C9 1.487(3)
C9 C10 1.395(3)
C9 C14 1.392(3)
C10 H10 0.9500
C10 C11 1.390(3)
C11 H11 0.9500
C11 C12 1.389(3)
C12 H12 0.9500
C12 C13 1.387(3)
C13 H13 0.9500
C13 C14 1.387(3)
C14 H14 0.9500
C15 C16 1.493(3)
C16 H16A 0.9800
C16 H16B 0.9800
C16 H16C 0.9800

loop_
_geom_torsion_atom_site_label_1
_geom_torsion_atom_site_label_2
_geom_torsion_atom_site_label_3
_geom_torsion_atom_site_label_4
_geom_torsion
O1 C1 C2 C3 -178.3(2)
O2 C1 C2 C3 1.2(2)
O2 C4 C5 C6 -3.1(3)
O3 C6 C7 O5 -69.43(17)
O5 C8 C9 C10 -0.3(2)
O5 C8 C9 C14 178.41(16)
O6 C8 C9 C10 -179.81(18)
O6 C8 C9 C14 -1.1(3)
C1 O2 C4 C3 0.66(18)
C1 O2 C4 C5 179.78(17)
C1 C2 C3 C4 -0.8(2)
C2 C3 C4 O2 0.1(2)
C2 C3 C4 C5 -178.92(19)
C3 C4 C5 C6 175.78(18)
C4 O2 C1 O1 178.42(17)
C4 O2 C1 C2 -1.12(18)
C4 C5 C6 O3 118.20(18)
C4 C5 C6 C7 -123.98(19)
C5 C6 C7 O5 173.45(14)
C6 O3 C15 O4 -4.7(3)
C6 O3 C15 C16 175.14(15)
C7 O5 C8 O6 3.7(2)
C7 O5 C8 C9 -175.82(14)
C8 O5 C7 C6 -179.55(14)
C8 C9 C10 C11 179.04(16)
C8 C9 C14 C13 -179.11(17)
C9 C10 C11 C12 -0.3(3)
C10 C9 C14 C13 -0.4(3)
C10 C11 C12 C13 0.3(3)
C11 C12 C13 C14 -0.3(3)
C12 C13 C14 C9 0.3(3)
C14 C9 C10 C11 0.4(3)
C15 O3 C6 C5 -135.37(16)
C15 O3 C6 C7 106.20(17)
